data_4341368
loop_
_publ_author_name
'Mart\'in, Carmen'
'Whiteoak, Christopher J.'
'Martin, Eddy'
'Escudero-Ad\'an, Eduardo C'
'Gal\'an-Mascar\'os, Jos\'e Ram\'on'
'Kleij, Arjan W.'

_publ_section_title
;
 Synthesis and Structural Features of Co(II) and Co(III) Complexes
 Supported by Aminotrisphenolate Ligand Scaffolds.
;
_journal_issue 21
_journal_name_full 'Inorganic chemistry'
_journal_page_first 11675
_journal_page_last 11681
_journal_paper_doi 10.1021/ic501883z
_journal_volume 53
_journal_year 2014
_chemical_absolute_configuration ad
_chemical_formula_sum 'C62 H76 Co N2 O7'
_chemical_formula_weight 1020.17
_chemical_name_systematic
;
 ?
;
_space_group_IT_number 9
_space_group_name_Hall 'C -2yc'
_symmetry_cell_setting monoclinic
_symmetry_space_group_name_Hall 'C -2yc'
_symmetry_space_group_name_H-M 'C 1 c 1'
_atom_sites_solution_hydrogens mixed
_audit_creation_method SHELXL-2014
_cell_angle_alpha 90
_cell_angle_beta 90.053(2)
_cell_angle_gamma 90
_cell_formula_units_Z 4
_cell_length_a 14.3608(6)
_cell_length_b 24.8788(13)
_cell_length_c 16.2469(7)
_cell_measurement_reflns_used 3258
_cell_measurement_temperature 100(2)
_cell_measurement_theta_max 22.65
_cell_measurement_theta_min 2.51
_cell_volume 5804.7(5)
_computing_cell_refinement 'Bruker APEX2 v2011.4-0'
_computing_data_collection 'Bruker APEX2 v2011.4-0'
_computing_data_reduction 'Bruker SAINT V7.60A'
_computing_molecular_graphics 'Bruker SHELXTL'
_computing_publication_material 'Bruker SHELXTL'
_computing_structure_refinement 'SHELXL-2014 (Sheldrick, 2014)'
_computing_structure_solution Sir2011
_diffrn_ambient_temperature 100(2)
_diffrn_detector_area_resol_mean 512
_diffrn_detector_type '4K CCD area detector APEX II'
_diffrn_measured_fraction_theta_full 0.999
_diffrn_measured_fraction_theta_max 0.998
_diffrn_measurement_device_type 'APEX DUO Kappa 4-axis goniometer'
_diffrn_measurement_method
;
 Fullsphere data collection, phi and omega scans
;
_diffrn_measurement_specimen_support 'magnetic support with MicroMount'
_diffrn_radiation_monochromator 'Quazar MX Multilayer Optics'
_diffrn_radiation_type MoK\a
_diffrn_radiation_wavelength 0.71073
_diffrn_reflns_av_R_equivalents 0.0399
_diffrn_reflns_av_unetI/netI 0.0886
_diffrn_reflns_Laue_measured_fraction_full 0.999
_diffrn_reflns_Laue_measured_fraction_max 0.998
_diffrn_reflns_limit_h_max 18
_diffrn_reflns_limit_h_min -17
_diffrn_reflns_limit_k_max 21
_diffrn_reflns_limit_k_min -32
_diffrn_reflns_limit_l_max 20
_diffrn_reflns_limit_l_min -21
_diffrn_reflns_number 21502
_diffrn_reflns_point_group_measured_fraction_full 0.999
_diffrn_reflns_point_group_measured_fraction_max 0.998
_diffrn_reflns_theta_full 25.000
_diffrn_reflns_theta_max 27.504
_diffrn_reflns_theta_min 1.637
_diffrn_source 'Microfocus source E025 IuS'
_diffrn_source_current 0.6
_diffrn_source_power 50
_diffrn_source_size '0.2 mm x 0.2 mm fine focus'
_diffrn_source_type 'Bruker APEX DUO'
_exptl_absorpt_coefficient_mu 0.347
_exptl_absorpt_correction_T_max 0.966
_exptl_absorpt_correction_T_min 0.899
_exptl_absorpt_correction_type empirical
_exptl_absorpt_process_details
; 
 SADABS Version 2008/1 Bruker-Nonius
 Blessing, Acta Cryst. (1995) A51 33-38
;
_exptl_crystal_colour blue
_exptl_crystal_density_diffrn 1.167
_exptl_crystal_description block
_exptl_crystal_F_000 2180
_exptl_crystal_size_max 0.15
_exptl_crystal_size_mid 0.13
_exptl_crystal_size_min 0.10
_refine_diff_density_max 1.015
_refine_diff_density_min -0.349
_refine_diff_density_rms 0.109
_refine_ls_abs_structure_details
;
 Refined as an inversion twin.
;
_refine_ls_abs_structure_Flack 0.51(4)
_refine_ls_extinction_method none
_refine_ls_goodness_of_fit_ref 1.021
_refine_ls_hydrogen_treatment constr
_refine_ls_matrix_type full
_refine_ls_number_parameters 1370
_refine_ls_number_reflns 12701
_refine_ls_number_restraints 1460
_refine_ls_restrained_S_all 0.991
_refine_ls_R_factor_all 0.1284
_refine_ls_R_factor_gt 0.0862
_refine_ls_shift/su_max 0.014
_refine_ls_shift/su_mean 0.001
_refine_ls_structure_factor_coef Fsqd
_refine_ls_weighting_details 'w=1/[\s^2^(Fo^2^)+(0.1652P)^2^] where P=(Fo^2^+2Fc^2^)/3'
_refine_ls_weighting_scheme calc
_refine_ls_wR_factor_gt 0.2239
_refine_ls_wR_factor_ref 0.2610
_reflns_Friedel_coverage 0.998
_reflns_Friedel_fraction_full 0.999
_reflns_Friedel_fraction_max 0.999
_reflns_number_gt 8113
_reflns_number_total 12701
_reflns_threshold_expression 'I > 2\s(I)'
_cod_data_source_file ic501883z_si_002.cif
_cod_data_source_block CW360x_Cc
_cod_depositor_comments
;
The following automatic conversions were performed:

'_symmetry_cell_setting' value 'Monoclinic' changed to 'monoclinic'
according to
/home/saulius/struct/COD-crude-data--automatic-downloads/rss-feeds/ACS/lib/dictionaries/cif_core.dic
dictionary named 'cif_core.dic' version 2.4.2 from 2011-04-26.

Automatic conversion script
Id: cif_fix_values 2827 2014-09-09 07:05:25Z andrius 

 Adding full bibliography for 4341366--4341372.cif.
;
_cod_original_sg_symbol_H-M Cc
_cod_database_code 4341368
_shelx_space_group_comment
;
The symmetry employed for this shelxl refinement is uniquely defined
by the following loop, which should always be used as a source of
symmetry information in preference to the above space-group names.
They are only intended as comments.
;
_shelx_estimated_absorpt_t_min 0.950
_shelx_estimated_absorpt_t_max 0.966
_shelxl_version_number 2014-3

loop_
_space_group_symop_operation_xyz
'x, y, z'
'x, -y, z+1/2'
'x+1/2, y+1/2, z'
'x+1/2, -y+1/2, z+1/2'

loop_
_atom_site_label
_atom_site_type_symbol
_atom_site_fract_x
_atom_site_fract_y
_atom_site_fract_z
_atom_site_U_iso_or_equiv
_atom_site_adp_type
_atom_site_occupancy
_atom_site_site_symmetry_order
_atom_site_calc_flag
_atom_site_refinement_flags_posn
_atom_site_refinement_flags_adp
_atom_site_refinement_flags_occupancy
_atom_site_disorder_assembly
_atom_site_disorder_group
Co1 Co 0.14216(13) 0.16665(5) 0.30342(10) 0.0274(4) Uani 0.7 1 d . . P A 1
N1 N 0.1422(7) 0.1668(3) 0.1774(6) 0.0254(15) Uani 0.7 1 d . U P A 1
O1 O 0.1846(6) 0.0952(3) 0.3211(5) 0.0411(18) Uani 0.7 1 d . U P A 1
O2 O 0.2284(6) 0.2236(3) 0.3212(5) 0.0400(18) Uani 0.7 1 d . U P A 1
O3 O 0.0143(6) 0.1812(4) 0.3208(5) 0.0397(17) Uani 0.7 1 d . U P A 1
C1 C 0.1307(8) 0.1100(4) 0.1488(7) 0.0291(17) Uani 0.7 1 d . U P A 1
H1A H 0.1301 0.1096 0.0879 0.035 Uiso 0.7 1 calc R U P A 1
H1B H 0.0696 0.0965 0.1679 0.035 Uiso 0.7 1 calc R U P A 1
C2 C 0.2329(7) 0.1890(4) 0.1478(7) 0.0285(17) Uani 0.7 1 d . U P A 1
H2A H 0.2328 0.1893 0.0869 0.034 Uiso 0.7 1 calc R U P A 1
H2B H 0.2839 0.1650 0.1660 0.034 Uiso 0.7 1 calc R U P A 1
C3 C 0.0641(7) 0.2007(4) 0.1483(7) 0.0280(17) Uani 0.7 1 d . U P A 1
H3A H 0.0644 0.2012 0.0874 0.034 Uiso 0.7 1 calc R U P A 1
H3B H 0.0746 0.2381 0.1674 0.034 Uiso 0.7 1 calc R U P A 1
C4 C 0.2054(9) 0.0722(5) 0.1785(8) 0.0298(18) Uani 0.7 1 d . U P A 1
C5 C 0.2282(9) 0.0654(4) 0.2602(7) 0.0340(17) Uani 0.7 1 d . U P A 1
C6 C 0.2954(9) 0.0276(5) 0.2846(7) 0.038(2) Uani 0.7 1 d . U P A 1
C7 C 0.3384(9) -0.0027(6) 0.2254(9) 0.033(2) Uani 0.7 1 d . U P A 1
H7 H 0.3840 -0.0284 0.2411 0.040 Uiso 0.7 1 calc R U P A 1
C8 C 0.3147(16) 0.0039(10) 0.1363(12) 0.029(2) Uani 0.7 1 d . U P A 1
C9 C 0.2530(12) 0.0401(7) 0.1198(7) 0.028(2) Uani 0.7 1 d . U P A 1
H9 H 0.2382 0.0458 0.0635 0.034 Uiso 0.7 1 calc R U P A 1
C10 C 0.3210(12) 0.0226(6) 0.3760(8) 0.055(3) Uani 0.7 1 d . U P A 1
H10A H 0.2654 0.0131 0.4078 0.083 Uiso 0.7 1 calc R U P A 1
H10B H 0.3457 0.0570 0.3958 0.083 Uiso 0.7 1 calc R U P A 1
H10C H 0.3684 -0.0054 0.3829 0.083 Uiso 0.7 1 calc R U P A 1
C11 C 0.3726(15) -0.0290(7) 0.0813(12) 0.031(3) Uani 0.7 1 d . U P A 1
H11A H 0.4046 -0.0567 0.1135 0.046 Uiso 0.7 1 calc R U P A 1
H11B H 0.4187 -0.0061 0.0541 0.046 Uiso 0.7 1 calc R U P A 1
H11C H 0.3330 -0.0461 0.0398 0.046 Uiso 0.7 1 calc R U P A 1
C12 C 0.2525(8) 0.2455(4) 0.1787(7) 0.0285(17) Uani 0.7 1 d . U P A 1
C13 C 0.2496(9) 0.2606(5) 0.2620(7) 0.0338(17) Uani 0.7 1 d . U P A 1
C14 C 0.2746(9) 0.3128(5) 0.2847(7) 0.037(2) Uani 0.7 1 d . U P A 1
C15 C 0.2970(11) 0.3495(5) 0.2239(9) 0.034(2) Uani 0.7 1 d . U P A 1
H15 H 0.3103 0.3857 0.2383 0.041 Uiso 0.7 1 calc R U P A 1
C16 C 0.3004(14) 0.3337(6) 0.1412(12) 0.028(2) Uani 0.7 1 d . U P A 1
C17 C 0.2753(11) 0.2844(6) 0.1200(7) 0.026(2) Uani 0.7 1 d . U P A 1
H17 H 0.2728 0.2752 0.0633 0.032 Uiso 0.7 1 calc R U P A 1
C18 C 0.2693(14) 0.3271(6) 0.3753(8) 0.062(4) Uani 0.7 1 d . U P A 1
H18A H 0.3082 0.3022 0.4070 0.093 Uiso 0.7 1 calc R U P A 1
H18B H 0.2046 0.3244 0.3940 0.093 Uiso 0.7 1 calc R U P A 1
H18C H 0.2917 0.3639 0.3834 0.093 Uiso 0.7 1 calc R U P A 1
C19 C 0.3209(15) 0.3803(11) 0.0793(18) 0.032(4) Uani 0.7 1 d . U P A 1
H19A H 0.3252 0.4144 0.1093 0.048 Uiso 0.7 1 calc R U P A 1
H19B H 0.2705 0.3825 0.0387 0.048 Uiso 0.7 1 calc R U P A 1
H19C H 0.3799 0.3733 0.0510 0.048 Uiso 0.7 1 calc R U P A 1
C20 C -0.0315(8) 0.1824(5) 0.1776(8) 0.0300(18) Uani 0.7 1 d . U P A 1
C21 C -0.0523(8) 0.1746(5) 0.2622(7) 0.0336(17) Uani 0.7 1 d . U P A 1
C22 C -0.1431(9) 0.1600(5) 0.2858(7) 0.037(2) Uani 0.7 1 d . U P A 1
C23 C -0.2088(11) 0.1537(6) 0.2266(9) 0.036(2) Uani 0.7 1 d . U P A 1
H23 H -0.2703 0.1446 0.2428 0.043 Uiso 0.7 1 calc R U P A 1
C24 C -0.1883(19) 0.1607(13) 0.1356(12) 0.030(2) Uani 0.7 1 d . U P A 1
C25 C -0.1008(12) 0.1740(7) 0.1199(7) 0.028(2) Uani 0.7 1 d . U P A 1
H25 H -0.0841 0.1782 0.0637 0.034 Uiso 0.7 1 calc R U P A 1
C26 C -0.1627(10) 0.1495(7) 0.3766(8) 0.059(3) Uani 0.7 1 d . U P A 1
H26A H -0.2252 0.1343 0.3826 0.088 Uiso 0.7 1 calc R U P A 1
H26B H -0.1588 0.1834 0.4072 0.088 Uiso 0.7 1 calc R U P A 1
H26C H -0.1166 0.1241 0.3983 0.088 Uiso 0.7 1 calc R U P A 1
C27 C -0.2690(15) 0.1504(10) 0.0773(18) 0.035(4) Uani 0.7 1 d . U P A 1
H27A H -0.3235 0.1386 0.1089 0.053 Uiso 0.7 1 calc R U P A 1
H27B H -0.2516 0.1224 0.0379 0.053 Uiso 0.7 1 calc R U P A 1
H27C H -0.2842 0.1836 0.0476 0.053 Uiso 0.7 1 calc R U P A 1
N1A N 0.1425(6) 0.1674(3) 0.6160(6) 0.0230(14) Uani 0.7 1 d . U P B 1
H1A1 H 0.1425 0.1673 0.5544 0.028 Uiso 0.7 1 calc R U P B 1
O1A O 0.1552(5) 0.0934(3) 0.4790(4) 0.0337(16) Uani 0.7 1 d . U P B 1
H1A2 H 0.1372 0.0972 0.4302 0.051 Uiso 0.7 1 calc R U P B 1
O2A O 0.2457(5) 0.2098(3) 0.4789(5) 0.0350(16) Uani 0.7 1 d . U P B 1
H2A1 H 0.2620 0.2191 0.4313 0.052 Uiso 0.7 1 calc R U P B 1
O3A O 0.0270(5) 0.1963(3) 0.4793(5) 0.0339(16) Uani 0.7 1 d . U P B 1
H3A1 H 0.0186 0.2020 0.4288 0.051 Uiso 0.7 1 calc R U P B 1
C1A C 0.1603(8) 0.1102(4) 0.6444(6) 0.0256(16) Uani 0.7 1 d . U P B 1
H1A3 H 0.2245 0.0997 0.6292 0.031 Uiso 0.7 1 calc R U P B 1
H1A4 H 0.1553 0.1087 0.7051 0.031 Uiso 0.7 1 calc R U P B 1
C2A C 0.2176(7) 0.2039(4) 0.6435(6) 0.0248(16) Uani 0.7 1 d . U P B 1
H2A2 H 0.2222 0.2024 0.7042 0.030 Uiso 0.7 1 calc R U P B 1
H2A3 H 0.2011 0.2412 0.6280 0.030 Uiso 0.7 1 calc R U P B 1
C3A C 0.0484(7) 0.1860(4) 0.6437(6) 0.0237(16) Uani 0.7 1 d . U P B 1
H3A2 H 0.0011 0.1589 0.6278 0.028 Uiso 0.7 1 calc R U P B 1
H3A3 H 0.0480 0.1890 0.7045 0.028 Uiso 0.7 1 calc R U P B 1
C4A C 0.0929(7) 0.0707(4) 0.6073(6) 0.0248(16) Uani 0.7 1 d . U P B 1
C5A C 0.0925(8) 0.0638(4) 0.5208(7) 0.0282(16) Uani 0.7 1 d . U P B 1
C6A C 0.0275(10) 0.0291(5) 0.4858(7) 0.0328(18) Uani 0.7 1 d . U P B 1
C7A C -0.0297(9) -0.0004(6) 0.5360(9) 0.034(2) Uani 0.7 1 d . U P B 1
H7A H -0.0706 -0.0257 0.5112 0.041 Uiso 0.7 1 calc R U P B 1
C8A C -0.0310(17) 0.0048(9) 0.6219(8) 0.029(2) Uani 0.7 1 d . U P B 1
C9A C 0.0315(11) 0.0410(6) 0.6554(7) 0.025(2) Uani 0.7 1 d . U P B 1
H9A H 0.0326 0.0457 0.7134 0.030 Uiso 0.7 1 calc R U P B 1
C10A C 0.0207(11) 0.0246(5) 0.3914(7) 0.048(3) Uani 0.7 1 d . U P B 1
H10D H -0.0330 0.0023 0.3767 0.073 Uiso 0.7 1 calc R U P B 1
H10E H 0.0777 0.0082 0.3699 0.073 Uiso 0.7 1 calc R U P B 1
H10F H 0.0130 0.0606 0.3677 0.073 Uiso 0.7 1 calc R U P B 1
C11A C -0.095(2) -0.0246(10) 0.6731(18) 0.038(5) Uani 0.7 1 d . U P B 1
H11D H -0.1402 -0.0434 0.6384 0.057 Uiso 0.7 1 calc R U P B 1
H11E H -0.1272 0.0003 0.7098 0.057 Uiso 0.7 1 calc R U P B 1
H11F H -0.0601 -0.0510 0.7060 0.057 Uiso 0.7 1 calc R U P B 1
C12A C 0.3113(8) 0.1902(4) 0.6069(7) 0.0275(17) Uani 0.7 1 d . U P B 1
C13A C 0.3207(7) 0.1932(5) 0.5214(8) 0.0294(16) Uani 0.7 1 d . U P B 1
C14A C 0.4066(9) 0.1784(5) 0.4844(7) 0.0327(19) Uani 0.7 1 d . U P B 1
C15A C 0.4795(10) 0.1641(5) 0.5355(10) 0.034(2) Uani 0.7 1 d . U P B 1
H15A H 0.5381 0.1560 0.5113 0.041 Uiso 0.7 1 calc R U P B 1
C16A C 0.4710(16) 0.1611(11) 0.6217(10) 0.030(2) Uani 0.7 1 d . U P B 1
C17A C 0.3864(11) 0.1742(7) 0.6561(7) 0.029(2) Uani 0.7 1 d . U P B 1
H17A H 0.3789 0.1724 0.7141 0.035 Uiso 0.7 1 calc R U P B 1
C18A C 0.4156(10) 0.1754(6) 0.3913(8) 0.049(3) Uani 0.7 1 d . U P B 1
H18D H 0.4758 0.1593 0.3770 0.073 Uiso 0.7 1 calc R U P B 1
H18E H 0.4117 0.2116 0.3681 0.073 Uiso 0.7 1 calc R U P B 1
H18F H 0.3652 0.1532 0.3690 0.073 Uiso 0.7 1 calc R U P B 1
C19A C 0.5475(13) 0.1432(10) 0.6793(12) 0.034(4) Uani 0.7 1 d . U P B 1
H19D H 0.6072 0.1436 0.6502 0.051 Uiso 0.7 1 calc R U P B 1
H19E H 0.5345 0.1066 0.6986 0.051 Uiso 0.7 1 calc R U P B 1
H19F H 0.5505 0.1676 0.7266 0.051 Uiso 0.7 1 calc R U P B 1
C20A C 0.0229(7) 0.2392(4) 0.6070(7) 0.0272(17) Uani 0.7 1 d . U P B 1
C21A C 0.0121(7) 0.2429(4) 0.5223(7) 0.0272(16) Uani 0.7 1 d . U P B 1
C22A C -0.0071(8) 0.2928(5) 0.4856(7) 0.0323(19) Uani 0.7 1 d . U P B 1
C23A C -0.0237(10) 0.3364(5) 0.5362(10) 0.034(2) Uani 0.7 1 d . U P B 1
H23A H -0.0425 0.3693 0.5117 0.041 Uiso 0.7 1 calc R U P B 1
C24A C -0.014(2) 0.3343(11) 0.6216(11) 0.029(2) Uani 0.7 1 d . U P B 1
C25A C 0.0076(12) 0.2845(6) 0.6561(7) 0.029(2) Uani 0.7 1 d . U P B 1
H25A H 0.0121 0.2813 0.7143 0.035 Uiso 0.7 1 calc R U P B 1
C26A C -0.0076(10) 0.2993(6) 0.3915(7) 0.046(3) Uani 0.7 1 d . U P B 1
H26D H -0.0268 0.3359 0.3773 0.069 Uiso 0.7 1 calc R U P B 1
H26E H -0.0513 0.2735 0.3672 0.069 Uiso 0.7 1 calc R U P B 1
H26F H 0.0551 0.2926 0.3700 0.069 Uiso 0.7 1 calc R U P B 1
C27A C -0.0330(19) 0.3809(10) 0.6703(11) 0.035(3) Uani 0.7 1 d . U P B 1
H27D H -0.0534 0.4103 0.6344 0.052 Uiso 0.7 1 calc R U P B 1
H27E H 0.0236 0.3917 0.6997 0.052 Uiso 0.7 1 calc R U P B 1
H27F H -0.0823 0.3728 0.7101 0.052 Uiso 0.7 1 calc R U P B 1
Co1' Co 0.1420(3) 0.16663(14) 0.4419(2) 0.0337(8) Uani 0.3 1 d . . P C 2
N1' N 0.1420(16) 0.1662(9) 0.5737(16) 0.032(3) Uani 0.3 1 d . U P C 2
O1' O 0.0867(13) 0.0969(8) 0.4240(10) 0.039(3) Uani 0.3 1 d D U P C 2
O2' O 0.2753(14) 0.1753(8) 0.4235(11) 0.044(3) Uani 0.3 1 d D U P C 2
O3' O 0.0666(13) 0.2282(8) 0.4256(10) 0.042(3) Uani 0.3 1 d D U P C 2
C1' C 0.155(2) 0.1111(11) 0.6021(19) 0.034(3) Uani 0.3 1 d . U P C 2
H1'1 H 0.1538 0.1106 0.6630 0.041 Uiso 0.3 1 calc R U P C 2
H1'2 H 0.2175 0.0984 0.5845 0.041 Uiso 0.3 1 calc R U P C 2
C2' C 0.2225(18) 0.2001(11) 0.5967(18) 0.035(3) Uani 0.3 1 d . U P C 2
H2'1 H 0.2119 0.2366 0.5743 0.043 Uiso 0.3 1 calc R U P C 2
H2'2 H 0.2239 0.2032 0.6574 0.043 Uiso 0.3 1 calc R U P C 2
C3' C 0.0525(19) 0.1889(11) 0.5973(19) 0.036(3) Uani 0.3 1 d . U P C 2
H3'1 H 0.0478 0.1874 0.6580 0.043 Uiso 0.3 1 calc R U P C 2
H3'2 H 0.0029 0.1655 0.5747 0.043 Uiso 0.3 1 calc R U P C 2
C4' C 0.080(2) 0.0712(11) 0.568(2) 0.035(3) Uani 0.3 1 d . U P C 2
C5' C 0.052(2) 0.0660(11) 0.4851(18) 0.038(3) Uani 0.3 1 d . U P C 2
C6' C -0.020(2) 0.0306(12) 0.4669(18) 0.041(3) Uani 0.3 1 d . U P C 2
C7' C -0.061(2) 0.0004(16) 0.529(2) 0.037(4) Uani 0.3 1 d . U P C 2
H7' H -0.1096 -0.0238 0.5152 0.044 Uiso 0.3 1 calc R U P C 2
C8' C -0.034(4) 0.004(2) 0.605(3) 0.034(4) Uani 0.3 1 d . U P C 2
C9' C 0.036(3) 0.0406(18) 0.632(2) 0.034(4) Uani 0.3 1 d . U P C 2
H9' H 0.0523 0.0443 0.6882 0.041 Uiso 0.3 1 calc R U P C 2
C10' C -0.047(3) 0.0272(15) 0.3780(18) 0.056(6) Uani 0.3 1 d . U P C 2
H10G H -0.0966 0.0531 0.3665 0.085 Uiso 0.3 1 calc R U P C 2
H10H H -0.0689 -0.0092 0.3655 0.085 Uiso 0.3 1 calc R U P C 2
H10I H 0.0074 0.0355 0.3436 0.085 Uiso 0.3 1 calc R U P C 2
C11' C -0.093(5) -0.033(3) 0.679(4) 0.033(6) Uani 0.3 1 d . U P C 2
H11G H -0.1583 -0.0211 0.6809 0.049 Uiso 0.3 1 calc R U P C 2
H11H H -0.0643 -0.0273 0.7331 0.049 Uiso 0.3 1 calc R U P C 2
H11I H -0.0905 -0.0710 0.6646 0.049 Uiso 0.3 1 calc R U P C 2
C12' C 0.315(2) 0.1817(12) 0.569(2) 0.035(3) Uani 0.3 1 d . U P C 2
C13' C 0.339(2) 0.1705(12) 0.4875(18) 0.039(3) Uani 0.3 1 d . U P C 2
C14' C 0.426(2) 0.1547(13) 0.4686(18) 0.040(3) Uani 0.3 1 d . U P C 2
C15' C 0.493(3) 0.1485(14) 0.530(3) 0.038(4) Uani 0.3 1 d . U P C 2
H15' H 0.5525 0.1358 0.5153 0.046 Uiso 0.3 1 calc R U P C 2
C16' C 0.477(4) 0.159(3) 0.607(3) 0.034(4) Uani 0.3 1 d . U P C 2
C17' C 0.382(3) 0.1764(17) 0.632(2) 0.033(4) Uani 0.3 1 d . U P C 2
H17' H 0.3664 0.1836 0.6879 0.039 Uiso 0.3 1 calc R U P C 2
C18' C 0.446(2) 0.1423(16) 0.3751(18) 0.055(6) Uani 0.3 1 d . U P C 2
H18G H 0.4028 0.1631 0.3407 0.082 Uiso 0.3 1 calc R U P C 2
H18H H 0.4366 0.1039 0.3647 0.082 Uiso 0.3 1 calc R U P C 2
H18I H 0.5100 0.1523 0.3618 0.082 Uiso 0.3 1 calc R U P C 2
C19' C 0.560(4) 0.148(3) 0.664(3) 0.034(6) Uani 0.3 1 d . U P C 2
H19G H 0.6119 0.1720 0.6499 0.051 Uiso 0.3 1 calc R U P C 2
H19H H 0.5804 0.1105 0.6575 0.051 Uiso 0.3 1 calc R U P C 2
H19I H 0.5423 0.1541 0.7216 0.051 Uiso 0.3 1 calc R U P C 2
C20' C 0.033(2) 0.2454(12) 0.571(2) 0.035(3) Uani 0.3 1 d . U P C 2
C21' C 0.033(2) 0.2614(14) 0.4908(18) 0.039(3) Uani 0.3 1 d . U P C 2
C22' C 0.018(2) 0.3131(13) 0.4662(19) 0.040(3) Uani 0.3 1 d . U P C 2
C23' C -0.008(3) 0.3510(14) 0.530(3) 0.038(4) Uani 0.3 1 d . U P C 2
H23' H -0.0198 0.3872 0.5147 0.045 Uiso 0.3 1 calc R U P C 2
C24' C -0.015(5) 0.337(3) 0.608(3) 0.035(4) Uani 0.3 1 d . U P C 2
C25' C 0.009(3) 0.2834(18) 0.6314(19) 0.035(4) Uani 0.3 1 d . U P C 2
H25' H 0.0092 0.2734 0.6879 0.041 Uiso 0.3 1 calc R U P C 2
C26' C 0.027(3) 0.3298(13) 0.3741(18) 0.049(5) Uani 0.3 1 d . U P C 2
H26G H 0.0931 0.3332 0.3598 0.073 Uiso 0.3 1 calc R U P C 2
H26H H -0.0043 0.3643 0.3653 0.073 Uiso 0.3 1 calc R U P C 2
H26I H -0.0017 0.3023 0.3392 0.073 Uiso 0.3 1 calc R U P C 2
C27' C -0.026(5) 0.383(3) 0.688(3) 0.035(3) Uani 0.3 1 d . U P C 2
H27G H 0.0217 0.4114 0.6812 0.052 Uiso 0.3 1 calc R U P C 2
H27H H -0.0166 0.3650 0.7404 0.052 Uiso 0.3 1 calc R U P C 2
H27I H -0.0877 0.3996 0.6861 0.052 Uiso 0.3 1 calc R U P C 2
N1B N 0.1419(17) 0.1643(9) 0.1321(16) 0.032(3) Uani 0.3 1 d . U P D 2
H1B1 H 0.1430 0.1634 0.1936 0.039 Uiso 0.3 1 calc R U P D 2
O1B O 0.1208(15) 0.0933(7) 0.2712(12) 0.044(4) Uani 0.3 1 d . U P D 2
H1B2 H 0.1130 0.0790 0.3175 0.065 Uiso 0.3 1 calc DR U P D 2
O2B O 0.2669(14) 0.1920(8) 0.2697(12) 0.046(4) Uani 0.3 1 d . U P D 2
H2B1 H 0.2940 0.1933 0.3155 0.069 Uiso 0.3 1 calc DR U P D 2
O3B O 0.0421(12) 0.2131(8) 0.2693(10) 0.037(4) Uani 0.3 1 d . U P D 2
H3B1 H 0.0352 0.2093 0.3203 0.055 Uiso 0.3 1 calc DR U P D 2
C1B C 0.1234(19) 0.1095(10) 0.1027(18) 0.033(3) Uani 0.3 1 d . U P D 2
H1B3 H 0.1321 0.1078 0.0423 0.039 Uiso 0.3 1 calc R U P D 2
H1B4 H 0.0582 0.0994 0.1152 0.039 Uiso 0.3 1 calc R U P D 2
C2B C 0.237(2) 0.1851(11) 0.1023(19) 0.034(3) Uani 0.3 1 d . U P D 2
H2B2 H 0.2347 0.1908 0.0420 0.041 Uiso 0.3 1 calc R U P D 2
H2B3 H 0.2853 0.1576 0.1137 0.041 Uiso 0.3 1 calc R U P D 2
C3B C 0.0654(18) 0.2044(11) 0.1050(17) 0.031(3) Uani 0.3 1 d . U P D 2
H3B2 H 0.0836 0.2413 0.1211 0.038 Uiso 0.3 1 calc R U P D 2
H3B3 H 0.0587 0.2034 0.0444 0.038 Uiso 0.3 1 calc R U P D 2
C4B C 0.191(2) 0.0701(12) 0.1459(19) 0.036(3) Uani 0.3 1 d . U P D 2
C5B C 0.187(2) 0.0641(11) 0.227(2) 0.039(3) Uani 0.3 1 d . U P D 2
C6B C 0.254(2) 0.0281(12) 0.2693(19) 0.039(4) Uani 0.3 1 d . U P D 2
C7B C 0.308(2) -0.0021(17) 0.219(3) 0.040(4) Uani 0.3 1 d . U P D 2
H7B H 0.3368 -0.0318 0.2449 0.047 Uiso 0.3 1 calc R U P D 2
C8B C 0.325(4) 0.002(3) 0.148(3) 0.038(4) Uani 0.3 1 d . U P D 2
C9B C 0.253(3) 0.0447(17) 0.096(2) 0.036(4) Uani 0.3 1 d . U P D 2
H9B H 0.2561 0.0502 0.0385 0.043 Uiso 0.3 1 calc R U P D 2
C10B C 0.267(3) 0.0235(13) 0.3603(19) 0.051(6) Uani 0.3 1 d . U P D 2
H10J H 0.2972 -0.0108 0.3732 0.077 Uiso 0.3 1 calc R U P D 2
H10K H 0.2060 0.0250 0.3875 0.077 Uiso 0.3 1 calc R U P D 2
H10L H 0.3058 0.0532 0.3798 0.077 Uiso 0.3 1 calc R U P D 2
C11B C 0.384(4) -0.0193(19) 0.067(3) 0.041(7) Uani 0.3 1 d . U P D 2
H11J H 0.4509 -0.0143 0.0771 0.061 Uiso 0.3 1 calc R U P D 2
H11K H 0.3652 0.0012 0.0186 0.061 Uiso 0.3 1 calc R U P D 2
H11L H 0.3712 -0.0576 0.0584 0.061 Uiso 0.3 1 calc R U P D 2
C12B C 0.265(2) 0.2389(13) 0.1452(19) 0.037(3) Uani 0.3 1 d . U P D 2
C13B C 0.274(2) 0.2405(12) 0.232(2) 0.039(3) Uani 0.3 1 d . U P D 2
C14B C 0.296(2) 0.2895(14) 0.2711(19) 0.041(4) Uani 0.3 1 d . U P D 2
C15B C 0.308(3) 0.3326(13) 0.221(3) 0.042(4) Uani 0.3 1 d . U P D 2
H15B H 0.3310 0.3632 0.2498 0.050 Uiso 0.3 1 calc R U P D 2
C16B C 0.292(4) 0.3426(18) 0.132(3) 0.040(4) Uani 0.3 1 d . U P D 2
C17B C 0.271(3) 0.2864(18) 0.097(2) 0.037(4) Uani 0.3 1 d . U P D 2
H17B H 0.2614 0.2833 0.0391 0.045 Uiso 0.3 1 calc R U P D 2
C18B C 0.303(2) 0.2932(14) 0.3605(18) 0.048(5) Uani 0.3 1 d . U P D 2
H18J H 0.3668 0.2852 0.3777 0.072 Uiso 0.3 1 calc R U P D 2
H18K H 0.2601 0.2673 0.3857 0.072 Uiso 0.3 1 calc R U P D 2
H18L H 0.2862 0.3296 0.3782 0.072 Uiso 0.3 1 calc R U P D 2
C19B C 0.303(4) 0.378(3) 0.078(5) 0.042(7) Uani 0.3 1 d . U P D 2
H19J H 0.2439 0.3976 0.0704 0.063 Uiso 0.3 1 calc R U P D 2
H19K H 0.3203 0.3610 0.0258 0.063 Uiso 0.3 1 calc R U P D 2
H19L H 0.3514 0.4032 0.0948 0.063 Uiso 0.3 1 calc R U P D 2
C20B C -0.023(2) 0.1907(12) 0.1434(18) 0.032(3) Uani 0.3 1 d . U P D 2
C21B C -0.0382(18) 0.1952(11) 0.228(2) 0.033(3) Uani 0.3 1 d . U P D 2
C22B C -0.117(2) 0.1811(12) 0.2684(18) 0.034(3) Uani 0.3 1 d . U P D 2
C23B C -0.194(3) 0.1668(14) 0.213(2) 0.035(4) Uani 0.3 1 d . U P D 2
H23B H -0.2534 0.1639 0.2384 0.042 Uiso 0.3 1 calc R U P D 2
C24B C -0.194(5) 0.159(3) 0.148(3) 0.033(4) Uani 0.3 1 d . U P D 2
C25B C -0.102(3) 0.1732(19) 0.096(2) 0.032(4) Uani 0.3 1 d . U P D 2
H25B H -0.0996 0.1701 0.0378 0.039 Uiso 0.3 1 calc R U P D 2
C26B C -0.130(2) 0.1818(14) 0.3594(17) 0.047(5) Uani 0.3 1 d . U P D 2
H26J H -0.1948 0.1742 0.3730 0.070 Uiso 0.3 1 calc R U P D 2
H26K H -0.1125 0.2172 0.3809 0.070 Uiso 0.3 1 calc R U P D 2
H26L H -0.0895 0.1543 0.3844 0.070 Uiso 0.3 1 calc R U P D 2
C27B C -0.255(4) 0.142(2) 0.081(4) 0.033(7) Uani 0.3 1 d . U P D 2
H27J H -0.2827 0.1071 0.0943 0.050 Uiso 0.3 1 calc R U P D 2
H27K H -0.2192 0.1391 0.0298 0.050 Uiso 0.3 1 calc R U P D 2
H27L H -0.3049 0.1687 0.0736 0.050 Uiso 0.3 1 calc R U P D 2
O1T O 0.2383(19) 0.1787(13) 0.893(2) 0.039(6) Uani 0.1667 1 d D U P E 1
H1T H 0.2811 0.1988 0.8761 0.059 Uiso 0.1667 1 d R U P E 1
C1T C 0.148(2) 0.2064(12) 0.883(2) 0.019(5) Uani 0.1667 1 d D U P E 1
H1T1 H 0.1418 0.2355 0.9230 0.028 Uiso 0.1667 1 d R U P E 1
H1T2 H 0.0981 0.1803 0.8905 0.028 Uiso 0.1667 1 d R U P E 1
H1T3 H 0.1452 0.2212 0.8270 0.028 Uiso 0.1667 1 d R U P E 1
O2T O 0.101(2) 0.1236(15) 0.887(2) 0.043(6) Uani 0.1667 1 d D U P F 2
H2T H 0.1032 0.0929 0.9089 0.065 Uiso 0.1667 1 d R U P F 2
C2T C 0.196(2) 0.1467(16) 0.883(2) 0.026(7) Uani 0.1667 1 d D U P F 2
H2T1 H 0.1937 0.1850 0.8970 0.039 Uiso 0.1667 1 d R U P F 2
H2T2 H 0.2209 0.1422 0.8275 0.039 Uiso 0.1667 1 d R U P F 2
H2T3 H 0.2358 0.1278 0.9226 0.039 Uiso 0.1667 1 d R U P F 2
O3T O 0.079(2) 0.2092(11) 0.8889(19) 0.041(6) Uani 0.1667 1 d D U P G 3
H3T H 0.0531 0.2196 0.9327 0.062 Uiso 0.1667 1 d R U P G 3
C3T C 0.074(3) 0.1505(12) 0.884(3) 0.026(7) Uani 0.1667 1 d D U P G 3
H3T1 H 0.1371 0.1358 0.8814 0.039 Uiso 0.1667 1 d R U P G 3
H3T2 H 0.0394 0.1400 0.8344 0.039 Uiso 0.1667 1 d R U P G 3
H3T3 H 0.0420 0.1364 0.9327 0.039 Uiso 0.1667 1 d R U P G 3
O4T O 0.140(3) 0.2477(15) 0.887(2) 0.057(7) Uani 0.1667 1 d D U P H 4
H4T H 0.0889 0.2357 0.8698 0.086 Uiso 0.1667 1 d R U P H 4
C4T C 0.211(4) 0.2056(19) 0.884(3) 0.054(9) Uani 0.1667 1 d D U P H 4
H4T1 H 0.2624 0.2158 0.8475 0.081 Uiso 0.1667 1 d R U P H 4
H4T2 H 0.1825 0.1724 0.8645 0.081 Uiso 0.1667 1 d R U P H 4
H4T3 H 0.2361 0.1999 0.9401 0.081 Uiso 0.1667 1 d R U P H 4
O5T O 0.247(2) 0.1317(15) 0.884(2) 0.054(7) Uani 0.1667 1 d D U P I 5
H5T H 0.2496 0.1586 0.9152 0.081 Uiso 0.1667 1 d R U P I 5
C5T C 0.155(3) 0.1069(19) 0.886(3) 0.044(8) Uani 0.1667 1 d D U P I 5
H5T1 H 0.1452 0.0887 0.9386 0.065 Uiso 0.1667 1 d R U P I 5
H5T2 H 0.1478 0.0809 0.8409 0.065 Uiso 0.1667 1 d R U P I 5
H5T3 H 0.1089 0.1357 0.8794 0.065 Uiso 0.1667 1 d R U P I 5
O6T O 0.009(3) 0.1240(13) 0.883(2) 0.053(7) Uani 0.1667 1 d D U P J 6
H6T H 0.0528 0.1019 0.8763 0.079 Uiso 0.1667 1 d R U P J 6
C6T C 0.047(4) 0.1788(17) 0.888(4) 0.054(9) Uani 0.1667 1 d D U P J 6
H6T1 H 0.0380 0.1928 0.9440 0.081 Uiso 0.1667 1 d R U P J 6
H6T2 H 0.0148 0.2021 0.8487 0.081 Uiso 0.1667 1 d R U P J 6
H6T3 H 0.1135 0.1778 0.8754 0.081 Uiso 0.1667 1 d R U P J 6
C1X C 0.6440(17) -0.0033(10) 0.4622(12) 0.141(7) Uani 0.5 1 d DG U P K 1
C2X C 0.5673(15) -0.0145(10) 0.4128(16) 0.157(7) Uani 0.5 1 d DG U P K 1
H2X H 0.5113 -0.0274 0.4368 0.188 Uiso 0.5 1 calc R U P K 1
C3X C 0.5726(18) -0.0070(11) 0.3281(15) 0.157(7) Uani 0.5 1 d DG U P K 1
H3X H 0.5202 -0.0147 0.2944 0.188 Uiso 0.5 1 calc R U P K 1
C4X C 0.655(2) 0.0118(10) 0.2929(12) 0.149(7) Uani 0.5 1 d DG U P K 1
H4X H 0.6582 0.0170 0.2350 0.178 Uiso 0.5 1 calc R U P K 1
C5X C 0.7312(17) 0.0231(10) 0.3423(16) 0.146(7) Uani 0.5 1 d DG U P K 1
H5X H 0.7872 0.0359 0.3182 0.176 Uiso 0.5 1 calc R U P K 1
C6X C 0.7259(15) 0.0155(11) 0.4269(15) 0.140(7) Uani 0.5 1 d DG U P K 1
H6X H 0.7783 0.0232 0.4607 0.168 Uiso 0.5 1 calc R U P K 1
C7X C 0.648(2) -0.0002(17) 0.5594(14) 0.127(8) Uani 0.5 1 d D U P K 1
H7X1 H 0.6113 0.0296 0.5824 0.191 Uiso 0.5 1 d R U P K 1
H7X2 H 0.7122 0.0024 0.5785 0.191 Uiso 0.5 1 d R U P K 1
H7X3 H 0.6208 -0.0344 0.5775 0.191 Uiso 0.5 1 d R U P K 1
C1X' C 0.6318(15) -0.0011(8) 0.2995(11) 0.111(6) Uani 0.5 1 d DG U P L 2
C2X' C 0.6047(15) 0.0417(7) 0.3491(14) 0.127(6) Uani 0.5 1 d DG U P L 2
H2X' H 0.5884 0.0751 0.3249 0.152 Uiso 0.5 1 calc R U P L 2
C3X' C 0.6015(17) 0.0355(8) 0.4341(13) 0.129(6) Uani 0.5 1 d DG U P L 2
H3X' H 0.5830 0.0647 0.4680 0.155 Uiso 0.5 1 calc R U P L 2
C4X' C 0.6254(19) -0.0135(10) 0.4695(11) 0.135(7) Uani 0.5 1 d DG U P L 2
H4X' H 0.6233 -0.0177 0.5276 0.162 Uiso 0.5 1 calc R U P L 2
C5X' C 0.6525(19) -0.0563(8) 0.4199(14) 0.136(6) Uani 0.5 1 d DG U P L 2
H5X' H 0.6689 -0.0897 0.4441 0.163 Uiso 0.5 1 calc R U P L 2
C6X' C 0.6557(17) -0.0501(7) 0.3350(13) 0.125(6) Uani 0.5 1 d DG U P L 2
H6X' H 0.6742 -0.0793 0.3011 0.150 Uiso 0.5 1 calc R U P L 2
C7X' C 0.6416(19) -0.0026(11) 0.2026(13) 0.094(7) Uani 0.5 1 d D U P L 2
H7X4 H 0.5812 0.0069 0.1785 0.141 Uiso 0.5 1 d R U P L 2
H7X5 H 0.6604 -0.0382 0.1830 0.141 Uiso 0.5 1 d R U P L 2
H7X6 H 0.6883 0.0240 0.1862 0.141 Uiso 0.5 1 d R U P L 2

loop_
_atom_site_aniso_label
_atom_site_aniso_U_11
_atom_site_aniso_U_22
_atom_site_aniso_U_33
_atom_site_aniso_U_23
_atom_site_aniso_U_13
_atom_site_aniso_U_12
Co1 0.0266(7) 0.0271(6) 0.0285(7) 0.0000(7) -0.0008(5) 0.0002(7)
N1 0.021(3) 0.021(3) 0.034(4) -0.002(3) 0.000(3) 0.000(2)
O1 0.058(5) 0.034(4) 0.031(3) 0.005(3) 0.005(3) 0.014(3)
O2 0.048(4) 0.039(4) 0.034(3) 0.010(3) -0.010(3) -0.018(3)
O3 0.030(4) 0.061(4) 0.028(3) -0.007(3) -0.002(3) 0.010(3)
C1 0.028(4) 0.025(3) 0.034(4) -0.001(3) -0.005(3) 0.001(3)
C2 0.026(4) 0.026(3) 0.034(4) 0.001(3) 0.000(4) -0.003(3)
C3 0.025(3) 0.027(4) 0.032(4) 0.001(4) 0.000(3) 0.000(3)
C4 0.034(4) 0.023(3) 0.033(4) 0.001(3) -0.002(3) 0.001(3)
C5 0.044(4) 0.028(4) 0.030(3) 0.006(3) 0.004(3) 0.007(3)
C6 0.046(5) 0.033(4) 0.034(4) 0.006(3) -0.002(4) 0.009(4)
C7 0.038(5) 0.026(4) 0.036(4) 0.001(4) -0.003(4) 0.003(4)
C8 0.033(5) 0.021(4) 0.033(5) -0.001(4) -0.002(4) -0.001(4)
C9 0.030(4) 0.024(4) 0.032(5) 0.000(4) -0.002(4) -0.001(3)
C10 0.075(9) 0.055(7) 0.036(5) 0.004(5) -0.010(6) 0.028(7)
C11 0.036(7) 0.021(7) 0.036(6) 0.003(5) 0.010(5) -0.001(5)
C12 0.027(4) 0.028(3) 0.031(4) 0.000(3) -0.003(3) -0.003(3)
C13 0.038(4) 0.034(4) 0.030(3) 0.003(3) -0.007(3) -0.009(4)
C14 0.044(5) 0.036(4) 0.031(4) -0.001(3) -0.006(4) -0.014(4)
C15 0.036(5) 0.030(4) 0.036(4) 0.003(4) -0.003(4) -0.007(4)
C16 0.021(4) 0.028(4) 0.035(4) 0.006(4) 0.000(4) -0.002(4)
C17 0.020(4) 0.028(4) 0.032(4) 0.000(4) -0.001(4) 0.000(3)
C18 0.094(10) 0.058(7) 0.033(5) -0.008(5) 0.001(6) -0.026(7)
C19 0.028(8) 0.032(6) 0.036(6) 0.006(5) -0.003(6) -0.012(7)
C20 0.025(3) 0.034(4) 0.031(4) -0.002(4) 0.000(3) 0.003(3)
C21 0.026(4) 0.046(4) 0.029(3) -0.006(4) 0.002(3) 0.004(3)
C22 0.029(4) 0.052(5) 0.030(4) -0.004(4) 0.008(3) 0.001(4)
C23 0.029(4) 0.043(5) 0.036(4) 0.001(4) 0.006(3) -0.001(4)
C24 0.024(4) 0.032(5) 0.034(5) 0.002(5) -0.001(4) 0.003(4)
C25 0.024(4) 0.031(4) 0.031(5) 0.004(5) -0.002(4) 0.003(4)
C26 0.033(6) 0.106(10) 0.036(5) 0.007(7) 0.010(4) 0.003(7)
C27 0.019(6) 0.040(9) 0.046(6) 0.001(7) -0.008(5) 0.008(6)
N1A 0.025(3) 0.025(3) 0.019(3) 0.002(3) -0.001(3) 0.002(2)
O1A 0.042(4) 0.036(4) 0.023(3) -0.001(3) 0.007(3) -0.004(3)
O2A 0.028(4) 0.042(4) 0.035(4) 0.008(3) -0.003(3) -0.006(3)
O3A 0.036(4) 0.033(3) 0.032(4) -0.007(3) -0.007(3) 0.006(3)
C1A 0.031(4) 0.024(3) 0.022(4) 0.001(3) 0.000(3) 0.003(3)
C2A 0.026(3) 0.023(3) 0.025(4) -0.003(3) -0.003(3) -0.003(3)
C3A 0.023(3) 0.028(3) 0.020(4) 0.000(3) 0.000(3) 0.006(3)
C4A 0.031(4) 0.021(3) 0.023(3) -0.002(3) 0.003(3) 0.005(3)
C5A 0.037(4) 0.023(4) 0.024(3) -0.002(3) 0.001(3) 0.001(3)
C6A 0.044(5) 0.026(4) 0.028(4) -0.003(3) -0.002(3) -0.001(4)
C7A 0.043(5) 0.025(4) 0.034(4) 0.000(3) -0.004(4) -0.001(4)
C8A 0.034(4) 0.018(4) 0.033(5) 0.005(4) -0.001(4) 0.004(3)
C9A 0.031(4) 0.016(4) 0.029(4) 0.002(4) 0.003(4) 0.006(3)
C10A 0.077(8) 0.040(6) 0.028(4) -0.002(4) -0.010(5) -0.011(6)
C11A 0.044(8) 0.023(10) 0.047(7) 0.007(7) 0.003(6) -0.006(7)
C12A 0.027(3) 0.027(4) 0.029(3) 0.000(3) -0.002(3) -0.006(3)
C13A 0.023(3) 0.036(4) 0.029(4) 0.000(4) -0.002(3) -0.011(3)
C14A 0.025(4) 0.040(4) 0.034(4) -0.002(4) 0.000(3) -0.010(4)
C15A 0.025(4) 0.035(5) 0.042(4) -0.004(4) -0.002(3) -0.010(4)
C16A 0.024(4) 0.027(4) 0.039(5) -0.004(5) -0.006(4) -0.012(4)
C17A 0.027(4) 0.026(4) 0.036(5) 0.000(4) -0.006(4) -0.009(3)
C18A 0.044(7) 0.068(8) 0.034(5) -0.004(5) 0.006(4) -0.004(6)
C19A 0.016(6) 0.043(9) 0.043(8) -0.002(7) 0.000(5) -0.011(5)
C20A 0.022(4) 0.032(3) 0.027(3) -0.002(3) 0.001(3) 0.006(3)
C21A 0.026(4) 0.031(4) 0.025(4) 0.001(3) 0.003(3) 0.007(3)
C22A 0.030(4) 0.035(4) 0.032(4) 0.005(3) 0.004(3) 0.010(4)
C23A 0.029(5) 0.034(4) 0.040(4) 0.005(4) 0.002(4) 0.008(4)
C24A 0.018(4) 0.032(4) 0.036(5) -0.002(4) 0.003(5) 0.003(4)
C25A 0.021(4) 0.034(4) 0.032(4) -0.005(4) 0.003(4) 0.006(3)
C26A 0.058(7) 0.046(6) 0.034(4) 0.010(4) 0.001(5) 0.020(6)
C27A 0.025(6) 0.037(4) 0.043(7) -0.009(5) -0.001(7) 0.000(4)
Co1' 0.034(2) 0.0338(19) 0.033(2) 0.0001(15) -0.0018(17) -0.0019(16)
N1' 0.031(5) 0.030(5) 0.037(6) -0.005(5) 0.001(5) 0.000(4)
O1' 0.047(8) 0.036(7) 0.035(6) -0.009(6) 0.013(6) -0.005(6)
O2' 0.040(7) 0.055(8) 0.037(7) 0.007(7) -0.006(6) -0.001(7)
O3' 0.045(8) 0.047(7) 0.034(6) -0.009(6) -0.009(6) 0.014(7)
C1' 0.033(6) 0.031(5) 0.039(7) -0.004(6) 0.006(6) -0.001(5)
C2' 0.033(6) 0.035(6) 0.038(6) -0.001(6) -0.002(6) -0.004(5)
C3' 0.033(6) 0.036(6) 0.038(7) -0.005(6) -0.001(6) 0.003(5)
C4' 0.037(6) 0.029(6) 0.039(6) -0.003(6) 0.009(6) -0.003(5)
C5' 0.043(7) 0.033(6) 0.038(6) -0.005(5) 0.010(6) -0.005(5)
C6' 0.046(7) 0.037(7) 0.040(7) -0.005(6) 0.007(6) -0.007(6)
C7' 0.040(8) 0.030(7) 0.040(7) -0.004(6) 0.007(7) -0.004(6)
C8' 0.038(8) 0.024(7) 0.041(7) -0.003(7) 0.007(7) -0.002(6)
C9' 0.038(7) 0.024(7) 0.039(7) -0.004(7) 0.008(7) -0.001(6)
C10' 0.069(14) 0.060(13) 0.040(8) -0.003(10) 0.007(10) -0.021(12)
C11' 0.041(12) 0.012(11) 0.045(10) 0.008(10) 0.002(11) 0.006(9)
C12' 0.032(5) 0.036(6) 0.036(6) 0.006(6) -0.003(5) -0.005(5)
C13' 0.034(6) 0.047(7) 0.036(6) 0.007(6) -0.003(5) -0.003(6)
C14' 0.035(6) 0.050(8) 0.036(7) 0.009(7) 0.001(5) -0.003(7)
C15' 0.033(7) 0.042(8) 0.039(7) 0.009(7) 0.001(6) -0.003(7)
C16' 0.030(7) 0.035(8) 0.038(7) 0.012(7) 0.001(6) -0.007(7)
C17' 0.031(6) 0.033(8) 0.035(7) 0.009(7) -0.001(6) -0.008(6)
C18' 0.048(12) 0.078(14) 0.038(8) 0.003(11) 0.003(8) -0.007(12)
C19' 0.030(11) 0.034(13) 0.038(11) 0.025(11) 0.004(10) -0.008(11)
C20' 0.032(6) 0.037(5) 0.037(6) -0.007(5) -0.005(6) 0.006(5)
C21' 0.039(7) 0.041(6) 0.037(6) -0.007(5) -0.006(6) 0.010(6)
C22' 0.040(7) 0.041(6) 0.040(6) -0.005(5) -0.003(6) 0.012(7)
C23' 0.033(8) 0.038(7) 0.041(6) -0.006(6) -0.002(7) 0.007(7)
C24' 0.028(7) 0.036(6) 0.041(7) -0.007(6) -0.003(7) 0.005(6)
C25' 0.028(7) 0.038(6) 0.038(7) -0.007(6) -0.006(7) 0.006(6)
C26' 0.063(13) 0.043(11) 0.041(8) -0.005(8) 0.000(11) 0.025(11)
C27' 0.025(6) 0.037(4) 0.043(7) -0.009(5) -0.001(7) 0.000(4)
N1B 0.027(5) 0.029(5) 0.041(6) -0.002(5) -0.002(5) 0.000(4)
O1B 0.059(10) 0.021(8) 0.050(8) 0.002(7) 0.004(7) 0.007(7)
O2B 0.042(9) 0.046(8) 0.049(9) 0.011(7) -0.004(8) -0.026(8)
O3B 0.021(7) 0.056(9) 0.033(8) -0.002(7) -0.003(6) 0.011(7)
C1B 0.032(6) 0.027(5) 0.039(7) -0.005(6) -0.004(6) 0.002(5)
C2B 0.028(6) 0.034(6) 0.041(7) 0.000(6) 0.001(6) -0.003(5)
C3B 0.027(5) 0.032(6) 0.035(7) 0.000(6) -0.003(6) 0.003(5)
C4B 0.040(7) 0.026(6) 0.041(6) -0.002(6) -0.007(6) 0.002(5)
C5B 0.048(7) 0.025(6) 0.043(7) -0.001(6) -0.004(6) 0.006(6)
C6B 0.050(8) 0.025(7) 0.042(7) -0.001(6) -0.006(6) 0.005(6)
C7B 0.046(8) 0.027(7) 0.046(8) -0.002(6) -0.009(7) 0.006(7)
C8B 0.043(8) 0.025(7) 0.046(8) -0.004(7) -0.008(7) 0.007(6)
C9B 0.039(8) 0.025(7) 0.044(8) -0.003(7) -0.007(7) 0.006(6)
C10B 0.072(14) 0.038(12) 0.044(8) 0.002(9) -0.007(10) 0.009(12)
C11B 0.048(14) 0.022(13) 0.052(12) -0.010(12) -0.008(11) 0.010(10)
C12B 0.031(6) 0.039(6) 0.042(6) 0.002(5) -0.001(6) -0.009(5)
C13B 0.033(7) 0.042(6) 0.042(7) 0.004(5) -0.006(6) -0.015(6)
C14B 0.035(8) 0.042(7) 0.046(7) -0.001(6) -0.004(7) -0.013(7)
C15B 0.037(8) 0.040(7) 0.047(8) -0.004(6) -0.003(7) -0.011(8)
C16B 0.035(8) 0.039(7) 0.046(8) -0.002(6) 0.001(7) -0.012(7)
C17B 0.032(8) 0.037(7) 0.043(7) 0.001(6) 0.000(7) -0.011(7)
C18B 0.042(12) 0.053(12) 0.048(8) -0.004(8) 0.000(10) -0.021(11)
C19B 0.040(16) 0.039(10) 0.048(12) -0.004(9) 0.008(14) -0.019(13)
C20B 0.027(5) 0.036(6) 0.033(6) 0.002(6) -0.002(5) 0.005(5)
C21B 0.025(6) 0.041(7) 0.033(6) 0.000(6) -0.004(5) 0.007(6)
C22B 0.024(6) 0.044(7) 0.035(7) 0.005(7) -0.004(5) 0.010(6)
C23B 0.025(7) 0.042(8) 0.038(7) 0.009(7) -0.002(6) 0.006(6)
C24B 0.025(7) 0.038(8) 0.037(8) 0.006(8) -0.003(6) 0.005(6)
C25B 0.027(6) 0.036(8) 0.035(7) 0.003(7) -0.002(6) 0.003(6)
C26B 0.034(11) 0.071(13) 0.036(8) 0.014(10) -0.003(7) 0.020(11)
C27B 0.025(11) 0.039(14) 0.036(11) 0.013(12) -0.004(10) 0.006(12)
O1T 0.030(9) 0.047(10) 0.040(10) 0.013(9) 0.003(8) 0.014(8)
C1T 0.019(6) 0.019(6) 0.019(6) 0.002(3) 0.001(3) 0.001(3)
O2T 0.041(9) 0.049(11) 0.040(10) -0.009(9) 0.008(9) -0.018(8)
C2T 0.025(7) 0.027(7) 0.025(7) -0.002(3) 0.000(3) 0.001(3)
O3T 0.055(11) 0.033(8) 0.036(10) -0.004(9) -0.009(9) 0.004(9)
C3T 0.026(7) 0.026(7) 0.025(7) 0.000(3) -0.001(3) 0.001(3)
O4T 0.047(11) 0.082(12) 0.043(12) 0.001(10) -0.003(10) -0.004(10)
C4T 0.058(13) 0.061(13) 0.044(13) 0.005(11) -0.006(11) -0.007(10)
O5T 0.068(12) 0.059(12) 0.034(11) -0.001(10) -0.007(10) -0.007(10)
C5T 0.055(12) 0.046(12) 0.029(12) 0.007(10) -0.017(11) 0.008(10)
O6T 0.058(12) 0.053(11) 0.047(11) -0.004(10) 0.009(10) 0.020(10)
C6T 0.052(13) 0.063(12) 0.046(13) -0.002(11) 0.005(11) 0.003(11)
C1X 0.143(9) 0.142(9) 0.137(8) -0.003(6) 0.004(6) -0.001(6)
C2X 0.154(9) 0.163(9) 0.153(8) -0.003(6) -0.002(6) -0.003(6)
C3X 0.154(9) 0.163(9) 0.154(9) -0.004(6) 0.000(6) -0.003(6)
C4X 0.146(9) 0.153(9) 0.147(9) -0.005(6) 0.000(6) 0.003(6)
C5X 0.148(9) 0.148(9) 0.143(8) -0.007(6) 0.004(6) 0.002(6)
C6X 0.142(8) 0.139(9) 0.138(8) -0.006(6) 0.002(6) 0.001(6)
C7X 0.131(14) 0.124(14) 0.128(10) -0.006(11) 0.006(9) -0.003(11)
C1X' 0.112(8) 0.110(8) 0.110(7) 0.000(5) 0.006(6) -0.006(6)
C2X' 0.132(8) 0.124(8) 0.125(7) -0.002(6) 0.004(6) 0.006(6)
C3X' 0.132(9) 0.127(8) 0.129(8) -0.003(6) 0.008(6) -0.001(6)
C4X' 0.136(9) 0.140(8) 0.130(8) -0.001(6) -0.003(6) 0.009(6)
C5X' 0.139(9) 0.137(8) 0.131(8) 0.002(6) -0.004(6) 0.005(6)
C6X' 0.127(8) 0.125(8) 0.123(7) 0.001(6) -0.009(6) 0.003(6)
C7X' 0.086(12) 0.096(12) 0.100(9) -0.006(9) -0.007(10) -0.012(10)

loop_
_atom_type_symbol
_atom_type_description
_atom_type_scat_dispersion_real
_atom_type_scat_dispersion_imag
_atom_type_scat_source
C C 0.0033 0.0016 'International Tables Vol C Tables 4.2.6.8 and 6.1.1.4'
H H 0.0000 0.0000 'International Tables Vol C Tables 4.2.6.8 and 6.1.1.4'
N N 0.0061 0.0033 'International Tables Vol C Tables 4.2.6.8 and 6.1.1.4'
O O 0.0106 0.0060 'International Tables Vol C Tables 4.2.6.8 and 6.1.1.4'
Co Co 0.3494 0.9721 'International Tables Vol C Tables 4.2.6.8 and 6.1.1.4'

loop_
_geom_angle_atom_site_label_1
_geom_angle_atom_site_label_2
_geom_angle_atom_site_label_3
_geom_angle
O3 Co1 O1 117.8(4)
O3 Co1 O2 117.8(4)
O1 Co1 O2 117.7(4)
O3 Co1 N1 98.6(3)
O1 Co1 N1 98.8(3)
O2 Co1 N1 98.6(3)
C3 N1 C2 110.2(8)
C3 N1 C1 110.9(8)
C2 N1 C1 110.2(9)
C3 N1 Co1 108.6(7)
C2 N1 Co1 108.9(7)
C1 N1 Co1 108.0(7)
C5 O1 Co1 122.5(6)
C13 O2 Co1 122.7(6)
C21 O3 Co1 123.7(7)
N1 C1 C4 114.3(9)
N1 C2 C12 113.5(9)
N1 C3 C20 114.3(9)
C5 C4 C9 117.6(10)
C5 C4 C1 123.7(12)
C9 C4 C1 118.6(11)
C4 C5 O1 120.9(11)
C4 C5 C6 121.2(11)
O1 C5 C6 117.9(10)
C7 C6 C5 118.7(11)
C7 C6 C10 121.8(11)
C5 C6 C10 119.5(11)
C6 C7 C8 121.1(14)
C9 C8 C11 130.6(19)
C9 C8 C7 115.7(19)
C11 C8 C7 113.4(17)
C8 C9 C4 125.7(14)
C17 C12 C13 118.6(10)
C17 C12 C2 117.3(11)
C13 C12 C2 124.1(11)
O2 C13 C14 119.9(10)
O2 C13 C12 120.2(10)
C14 C13 C12 119.7(10)
C15 C14 C13 119.0(11)
C15 C14 C18 123.4(12)
C13 C14 C18 117.5(11)
C14 C15 C16 120.5(12)
C17 C16 C15 120.0(14)
C17 C16 C19 124.9(18)
C15 C16 C19 114.5(17)
C16 C17 C12 121.9(12)
C25 C20 C21 119.0(11)
C25 C20 C3 118.8(12)
C21 C20 C3 122.2(11)
O3 C21 C22 119.5(10)
O3 C21 C20 120.9(11)
C22 C21 C20 119.6(10)
C23 C22 C21 118.8(11)
C23 C22 C26 122.5(11)
C21 C22 C26 118.7(11)
C22 C23 C24 122.8(16)
C25 C24 C23 114(2)
C25 C24 C27 130.3(19)
C23 C24 C27 116(2)
C24 C25 C20 126.1(15)
C2A N1A C3A 112.1(8)
C2A N1A C1A 111.2(8)
C3A N1A C1A 110.5(8)
C4A C1A N1A 112.5(8)
N1A C2A C12A 113.0(8)
C20A C3A N1A 111.9(8)
C9A C4A C5A 119.4(10)
C9A C4A C1A 122.0(10)
C5A C4A C1A 118.6(9)
O1A C5A C6A 125.6(11)
O1A C5A C4A 115.6(9)
C6A C5A C4A 118.8(10)
C7A C6A C5A 119.4(11)
C7A C6A C10A 121.1(11)
C5A C6A C10A 119.5(11)
C6A C7A C8A 123.5(14)
C9A C8A C7A 116.2(16)
C9A C8A C11A 121.1(17)
C7A C8A C11A 123(2)
C8A C9A C4A 122.5(11)
C13A C12A C17A 120.5(11)
C13A C12A C2A 117.8(9)
C17A C12A C2A 121.7(10)
O2A C13A C12A 116.7(10)
O2A C13A C14A 124.0(11)
C12A C13A C14A 119.4(10)
C15A C14A C13A 118.1(11)
C15A C14A C18A 121.3(12)
C13A C14A C18A 120.6(11)
C14A C15A C16A 123.0(14)
C17A C16A C15A 117.9(17)
C17A C16A C19A 117.4(14)
C15A C16A C19A 124.7(16)
C16A C17A C12A 121.0(12)
C21A C20A C25A 119.7(10)
C21A C20A C3A 118.7(9)
C25A C20A C3A 121.6(10)
O3A C21A C20A 115.7(9)
O3A C21A C22A 124.2(11)
C20A C21A C22A 120.0(10)
C23A C22A C21A 118.4(11)
C23A C22A C26A 120.5(11)
C21A C22A C26A 121.0(11)
C22A C23A C24A 123.1(14)
C25A C24A C23A 117.0(19)
C25A C24A C27A 122.8(17)
C23A C24A C27A 120(2)
C24A C25A C20A 121.4(12)
O3' Co1' O1' 118.0(9)
O3' Co1' O2' 116.8(9)
O1' Co1' O2' 118.7(8)
O3' Co1' N1' 98.2(8)
O1' Co1' N1' 98.4(8)
O2' Co1' N1' 98.9(8)
C3' N1' C1' 113(2)
C3' N1' C2' 114(2)
C1' N1' C2' 111(2)
C3' N1' Co1' 105.2(18)
C1' N1' Co1' 108.7(17)
C2' N1' Co1' 104.4(18)
C5' O1' Co1' 123.6(16)
C13' O2' Co1' 121.5(17)
C21' O3' Co1' 123.8(16)
N1' C1' C4' 113(2)
C12' C2' N1' 117(2)
N1' C3' C20' 117(2)
C5' C4' C9' 121(3)
C5' C4' C1' 126(3)
C9' C4' C1' 113(3)
O1' C5' C6' 119(3)
O1' C5' C4' 123(3)
C6' C5' C4' 118(3)
C7' C6' C5' 120(3)
C7' C6' C10' 124(3)
C5' C6' C10' 116(3)
C8' C7' C6' 121(4)
C7' C8' C9' 123(4)
C7' C8' C11' 118(5)
C9' C8' C11' 119(4)
C8' C9' C4' 116(3)
C13' C12' C17' 120(3)
C13' C12' C2' 125(3)
C17' C12' C2' 115(3)
C14' C13' O2' 118(3)
C14' C13' C12' 120(3)
O2' C13' C12' 122(3)
C13' C14' C15' 120(3)
C13' C14' C18' 116(3)
C15' C14' C18' 123(3)
C16' C15' C14' 123(4)
C15' C16' C17' 119(4)
C15' C16' C19' 114(5)
C17' C16' C19' 127(4)
C12' C17' C16' 117(3)
C21' C20' C25' 118(3)
C21' C20' C3' 123(3)
C25' C20' C3' 118(3)
C20' C21' C22' 124(3)
C20' C21' O3' 123(3)
C22' C21' O3' 112(3)
C21' C22' C23' 117(3)
C21' C22' C26' 121(3)
C23' C22' C26' 122(3)
C24' C23' C22' 123(4)
C23' C24' C25' 119(5)
C23' C24' C27' 123(6)
C25' C24' C27' 116(4)
C20' C25' C24' 120(3)
C1B N1B C2B 112(2)
C1B N1B C3B 112(2)
C2B N1B C3B 109(2)
N1B C1B C4B 109(2)
N1B C2B C12B 112(2)
C20B C3B N1B 110(2)
C5B C4B C9B 125(3)
C5B C4B C1B 119(3)
C9B C4B C1B 116(3)
C4B C5B O1B 119(3)
C4B C5B C6B 120(3)
O1B C5B C6B 121(3)
C7B C6B C5B 115(3)
C7B C6B C10B 119(3)
C5B C6B C10B 126(3)
C8B C7B C6B 131(5)
C7B C8B C11B 149(6)
C7B C8B C9B 114(5)
C11B C8B C9B 97(4)
C4B C9B C8B 113(3)
C13B C12B C17B 121(3)
C13B C12B C2B 119(3)
C17B C12B C2B 119(3)
O2B C13B C14B 125(3)
O2B C13B C12B 115(3)
C14B C13B C12B 120(3)
C15B C14B C13B 116(3)
C15B C14B C18B 122(3)
C13B C14B C18B 121(3)
C14B C15B C16B 134(3)
C19B C16B C15B 142(6)
C19B C16B C17B 113(5)
C15B C16B C17B 104(3)
C12B C17B C16B 124(3)
C21B C20B C25B 116(3)
C21B C20B C3B 122(2)
C25B C20B C3B 122(3)
C22B C21B C20B 126(3)
C22B C21B O3B 123(3)
C20B C21B O3B 111(2)
C21B C22B C23B 113(3)
C21B C22B C26B 125(3)
C23B C22B C26B 122(3)
C24B C23B C22B 130(5)
C23B C24B C27B 141(7)
C23B C24B C25B 119(6)
C27B C24B C25B 100(4)
C20B C25B C24B 116(3)
C2X C1X C6X 120.0
C2X C1X C7X 127.7(15)
C6X C1X C7X 111.6(16)
C1X C2X C3X 120.0
C4X C3X C2X 120.0
C5X C4X C3X 120.0
C4X C5X C6X 120.0
C5X C6X C1X 120.0
C2X' C1X' C6X' 120.0
C2X' C1X' C7X' 128.3(15)
C6X' C1X' C7X' 111.7(15)
C1X' C2X' C3X' 120.0
C4X' C3X' C2X' 120.0
C5X' C4X' C3X' 120.0
C4X' C5X' C6X' 120.0
C5X' C6X' C1X' 120.0

loop_
_geom_bond_atom_site_label_1
_geom_bond_atom_site_label_2
_geom_bond_distance
Co1 O3 1.893(8)
Co1 O1 1.900(8)
Co1 O2 1.904(7)
Co1 N1 2.047(10)
N1 C3 1.482(14)
N1 C2 1.496(14)
N1 C1 1.496(13)
O1 C5 1.388(13)
O2 C13 1.366(13)
O3 C21 1.358(13)
C1 C4 1.504(15)
C2 C12 1.518(15)
C3 C20 1.524(15)
C4 C5 1.377(15)
C4 C9 1.420(19)
C5 C6 1.404(16)
C6 C7 1.371(19)
C6 C10 1.535(16)
C7 C8 1.49(2)
C8 C9 1.29(3)
C8 C11 1.47(3)
C12 C17 1.397(17)
C12 C13 1.406(15)
C13 C14 1.396(16)
C14 C15 1.384(19)
C14 C18 1.516(17)
C15 C16 1.40(3)
C16 C17 1.32(2)
C16 C19 1.56(3)
C20 C25 1.383(17)
C20 C21 1.420(16)
C21 C22 1.407(17)
C22 C23 1.356(19)
C22 C26 1.524(17)
C23 C24 1.52(3)
C24 C25 1.32(3)
C24 C27 1.52(3)
N1A C2A 1.480(13)
N1A C3A 1.499(13)
N1A C1A 1.516(12)
O1A C5A 1.347(13)
O2A C13A 1.343(12)
O3A C21A 1.370(12)
C1A C4A 1.505(14)
C2A C12A 1.510(15)
C3A C20A 1.498(14)
C4A C9A 1.392(17)
C4A C5A 1.416(13)
C5A C6A 1.393(17)
C6A C7A 1.370(19)
C6A C10A 1.541(16)
C7A C8A 1.40(2)
C8A C9A 1.38(2)
C8A C11A 1.44(3)
C12A C13A 1.399(16)
C12A C17A 1.399(17)
C13A C14A 1.420(17)
C14A C15A 1.382(19)
C14A C18A 1.520(17)
C15A C16A 1.41(2)
C16A C17A 1.38(2)
C16A C19A 1.51(3)
C20A C21A 1.387(14)
C20A C25A 1.399(17)
C21A C22A 1.405(16)
C22A C23A 1.381(18)
C22A C26A 1.539(16)
C23A C24A 1.40(2)
C24A C25A 1.39(3)
C24A C27A 1.43(3)
Co1' O3' 1.896(18)
Co1' O1' 1.931(19)
Co1' O2' 1.95(2)
Co1' N1' 2.14(3)
N1' C3' 1.45(4)
N1' C1' 1.46(4)
N1' C2' 1.48(3)
O1' C5' 1.35(3)
O2' C13' 1.39(3)
O3' C21' 1.43(3)
C1' C4' 1.57(4)
C2' C12' 1.47(4)
C3' C20' 1.50(4)
C4' C5' 1.42(4)
C4' C9' 1.43(5)
C5' C6' 1.39(4)
C6' C7' 1.38(5)
C6' C10' 1.50(4)
C7' C8' 1.31(5)
C8' C9' 1.41(6)
C8' C11' 1.74(9)
C12' C13' 1.40(4)
C12' C17' 1.41(4)
C13' C14' 1.34(4)
C14' C15' 1.39(5)
C14' C18' 1.58(4)
C15' C16' 1.30(6)
C16' C17' 1.49(7)
C16' C19' 1.54(7)
C20' C21' 1.36(4)
C20' C25' 1.41(4)
C21' C22' 1.36(4)
C22' C23' 1.45(5)
C22' C26' 1.56(4)
C23' C24' 1.32(6)
C24' C25' 1.43(7)
C24' C27' 1.74(8)
N1B C1B 1.47(3)
N1B C2B 1.54(4)
N1B C3B 1.55(3)
O1B C5B 1.40(4)
O2B C13B 1.36(3)
O3B C21B 1.40(3)
C1B C4B 1.55(4)
C2B C12B 1.56(4)
C3B C20B 1.46(4)
C4B C5B 1.32(4)
C4B C9B 1.35(5)
C5B C6B 1.48(4)
C6B C7B 1.36(5)
C6B C10B 1.49(4)
C7B C8B 1.17(7)
C8B C11B 1.66(8)
C8B C9B 1.70(7)
C12B C13B 1.41(4)
C12B C17B 1.42(5)
C13B C14B 1.41(4)
C14B C15B 1.35(5)
C14B C18B 1.46(4)
C15B C16B 1.49(7)
C16B C19B 1.26(9)
C16B C17B 1.54(6)
C20B C21B 1.40(4)
C20B C25B 1.43(5)
C21B C22B 1.36(4)
C22B C23B 1.47(5)
C22B C26B 1.49(4)
C23B C24B 1.07(7)
C24B C27B 1.46(8)
C24B C25B 1.61(8)
O1T C1T 1.472(15)
O2T C2T 1.474(15)
O3T C3T 1.465(15)
O4T C4T 1.464(15)
O5T C5T 1.461(15)
O6T C6T 1.467(15)
C1X C2X 1.3900
C1X C6X 1.3900
C1X C7X 1.58(2)
C2X C3X 1.3900
C3X C4X 1.3900
C4X C5X 1.3900
C5X C6X 1.3900
C1X' C2X' 1.3900
C1X' C6X' 1.3900
C1X' C7X' 1.58(2)
C2X' C3X' 1.3900
C3X' C4X' 1.3900
C4X' C5X' 1.3900
C5X' C6X' 1.3900

loop_
_geom_torsion_atom_site_label_1
_geom_torsion_atom_site_label_2
_geom_torsion_atom_site_label_3
_geom_torsion_atom_site_label_4
_geom_torsion
O3_a Co1_a O1_a C5_a 122.1(9)
O2 Co1 O1 C5 -87.2(9)
N1 Co1 O1 C5 17.4(9)
O1 Co1 O3 C21 -86.9(10)
O2 Co1 O3 C21 122.4(9)
N1 Co1 O3 C21 17.8(10)
C3 N1 C1 C4 -177.7(10)
C2 N1 C1 C4 60.0(13)
Co1 N1 C1 C4 -58.9(11)
C3 N1 C2 C12 60.8(12)
C1 N1 C2 C12 -176.5(9)
Co1 N1 C2 C12 -58.2(10)
C2 N1 C3 C20 -178.2(9)
C1 N1 C3 C20 59.5(13)
Co1 N1 C3 C20 -59.0(10)
N1 C1 C4 C5 54.8(16)
N1 C1 C4 C9 -127.7(12)
C9 C4 C5 O1 -180.0(11)
C1 C4 C5 O1 -2.5(19)
C9 C4 C5 C6 -0.7(19)
C1 C4 C5 C6 176.8(11)
Co1 O1 C5 C4 -31.9(16)
Co1 O1 C5 C6 148.8(9)
C4 C5 C6 C7 0.0(19)
O1 C5 C6 C7 179.3(11)
C4 C5 C6 C10 177.9(13)
O1 C5 C6 C10 -2.8(18)
C5 C6 C7 C8 0(2)
C10 C6 C7 C8 -177.9(17)
C6 C7 C8 C9 1(3)
C6 C7 C8 C11 175.7(15)
C11 C8 C9 C4 -175.5(19)
C7 C8 C9 C4 -2(3)
C5 C4 C9 C8 2(3)
C1 C4 C9 C8 -176(2)
N1 C2 C12 C17 -127.7(12)
N1 C2 C12 C13 52.7(15)
Co1 O2 C13 C14 149.7(10)
Co1 O2 C13 C12 -34.7(15)
C17 C12 C13 O2 -179.4(12)
C2 C12 C13 O2 0.2(18)
C17 C12 C13 C14 -3.7(18)
C2 C12 C13 C14 175.9(11)
O2 C13 C14 C15 179.1(12)
C12 C13 C14 C15 3.4(19)
O2 C13 C14 C18 -4.9(19)
C12 C13 C14 C18 179.4(13)
C13 C14 C15 C16 -4(2)
C18 C14 C15 C16 -179.8(16)
C14 C15 C16 C17 5(3)
C14 C15 C16 C19 176.6(14)
C15 C16 C17 C12 -5(2)
C19 C16 C17 C12 -176.0(16)
C13 C12 C17 C16 5(2)
C2 C12 C17 C16 -174.8(14)
N1 C3 C20 C25 -126.6(13)
N1 C3 C20 C21 54.7(15)
Co1 O3 C21 C22 148.5(9)
Co1 O3 C21 C20 -31.5(16)
C25 C20 C21 O3 178.4(12)
C3 C20 C21 O3 -2.9(18)
C25 C20 C21 C22 -1.6(19)
C3 C20 C21 C22 177.1(11)
O3 C21 C22 C23 179.9(11)
C20 C21 C22 C23 -0.1(19)
O3 C21 C22 C26 -2.7(18)
C20 C21 C22 C26 177.3(12)
C21 C22 C23 C24 1(3)
C26 C22 C23 C24 -176(2)
C22 C23 C24 C25 -1(4)
C22 C23 C24 C27 178.0(18)
C23 C24 C25 C20 -1(4)
C27 C24 C25 C20 -180(2)
C21 C20 C25 C24 2(3)
C3 C20 C25 C24 -176(2)
C2A N1A C1A C4A -171.7(9)
C3A N1A C1A C4A 63.2(11)
C3A N1A C2A C12A -172.3(8)
C1A N1A C2A C12A 63.5(11)
C2A N1A C3A C20A 63.3(10)
C1A N1A C3A C20A -172.0(8)
N1A C1A C4A C9A -117.4(12)
N1A C1A C4A C5A 62.7(12)
C9A C4A C5A O1A -178.8(11)
C1A C4A C5A O1A 1.1(14)
C9A C4A C5A C6A 2.9(16)
C1A C4A C5A C6A -177.2(10)
O1A C5A C6A C7A 177.2(11)
C4A C5A C6A C7A -4.7(17)
O1A C5A C6A C10A -3.1(18)
C4A C5A C6A C10A 175.0(10)
C5A C6A C7A C8A 4(2)
C10A C6A C7A C8A -175.4(16)
C6A C7A C8A C9A -2(3)
C6A C7A C8A C11A 177(2)
C7A C8A C9A C4A 0(3)
C11A C8A C9A C4A -179(2)
C5A C4A C9A C8A 0(2)
C1A C4A C9A C8A 179.6(14)
N1A C2A C12A C13A 62.3(12)
N1A C2A C12A C17A -116.8(12)
C17A C12A C13A O2A -179.0(11)
C2A C12A C13A O2A 1.9(14)
C17A C12A C13A C14A 1.9(16)
C2A C12A C13A C14A -177.3(10)
O2A C13A C14A C15A 177.5(10)
C12A C13A C14A C15A -3.4(16)
O2A C13A C14A C18A -5.9(17)
C12A C13A C14A C18A 173.2(10)
C13A C14A C15A C16A 3(2)
C18A C14A C15A C16A -173.3(16)
C14A C15A C16A C17A -2(3)
C14A C15A C16A C19A 177.0(18)
C15A C16A C17A C12A 0(3)
C19A C16A C17A C12A -178.8(17)
C13A C12A C17A C16A 0(2)
C2A C12A C17A C16A 179.1(15)
N1A C3A C20A C21A 63.9(12)
N1A C3A C20A C25A -117.7(12)
C25A C20A C21A O3A -178.9(11)
C3A C20A C21A O3A -0.6(14)
C25A C20A C21A C22A 4.8(17)
C3A C20A C21A C22A -176.8(10)
O3A C21A C22A C23A 178.0(11)
C20A C21A C22A C23A -6.2(17)
O3A C21A C22A C26A -3.4(17)
C20A C21A C22A C26A 172.4(11)
C21A C22A C23A C24A 6(2)
C26A C22A C23A C24A -172.7(18)
C22A C23A C24A C25A -4(3)
C22A C23A C24A C27A -180(2)
C23A C24A C25A C20A 3(3)
C27A C24A C25A C20A 178(2)
C21A C20A C25A C24A -3(2)
C3A C20A C25A C24A 178.6(16)
O1' Co1' O3' C21' 108(2)
O2' Co1' O3' C21' -100(2)
N1' Co1' O3' C21' 4(2)
C3' N1' C1' C4' 59(3)
C2' N1' C1' C4' -171(2)
Co1' N1' C1' C4' -57(3)
C3' N1' C2' C12' -175(3)
C1' N1' C2' C12' 56(3)
Co1' N1' C2' C12' -61(3)
C1' N1' C3' C20' 180(3)
C2' N1' C3' C20' 52(4)
Co1' N1' C3' C20' -61(3)
N1' C1' C4' C5' 50(4)
N1' C1' C4' C9' -128(3)
Co1' O1' C5' C6' 152(2)
Co1' O1' C5' C4' -23(4)
C9' C4' C5' O1' 175(3)
C1' C4' C5' O1' -2(5)
C9' C4' C5' C6' 1(5)
C1' C4' C5' C6' -177(3)
O1' C5' C6' C7' -177(3)
C4' C5' C6' C7' -2(5)
O1' C5' C6' C10' 5(4)
C4' C5' C6' C10' 179(3)
C5' C6' C7' C8' 0(6)
C10' C6' C7' C8' 179(4)
C6' C7' C8' C9' 2(8)
C6' C7' C8' C11' 177(4)
C7' C8' C9' C4' -3(7)
C11' C8' C9' C4' -178(5)
C5' C4' C9' C8' 2(5)
C1' C4' C9' C8' 179(4)
N1' C2' C12' C13' 55(4)
N1' C2' C12' C17' -126(3)
Co1' O2' C13' C14' 153(2)
Co1' O2' C13' C12' -27(4)
C17' C12' C13' C14' 0(5)
C2' C12' C13' C14' 179(3)
C17' C12' C13' O2' -180(3)
C2' C12' C13' O2' -1(5)
O2' C13' C14' C15' -179(3)
C12' C13' C14' C15' 1(5)
O2' C13' C14' C18' -1(4)
C12' C13' C14' C18' 179(3)
C13' C14' C15' C16' -3(6)
C18' C14' C15' C16' 179(5)
C14' C15' C16' C17' 3(8)
C14' C15' C16' C19' 179(4)
C13' C12' C17' C16' 1(5)
C2' C12' C17' C16' -179(4)
C15' C16' C17' C12' -2(7)
C19' C16' C17' C12' -177(5)
N1' C3' C20' C21' 58(4)
N1' C3' C20' C25' -125(3)
C25' C20' C21' C22' 5(5)
C3' C20' C21' C22' -178(3)
C25' C20' C21' O3' 172(3)
C3' C20' C21' O3' -11(5)
Co1' O3' C21' C20' -16(4)
Co1' O3' C21' C22' 153(2)
C20' C21' C22' C23' -6(5)
O3' C21' C22' C23' -174(3)
C20' C21' C22' C26' 175(3)
O3' C21' C22' C26' 6(4)
C21' C22' C23' C24' 1(6)
C26' C22' C23' C24' -180(5)
C22' C23' C24' C25' 4(8)
C22' C23' C24' C27' 168(5)
C21' C20' C25' C24' 1(6)
C3' C20' C25' C24' -176(4)
C23' C24' C25' C20' -5(8)
C27' C24' C25' C20' -170(5)
C2B N1B C1B C4B 68(3)
C3B N1B C1B C4B -169(2)
C1B N1B C2B C12B -170(2)
C3B N1B C2B C12B 65(3)
C1B N1B C3B C20B 65(3)
C2B N1B C3B C20B -171(2)
N1B C1B C4B C5B 63(4)
N1B C1B C4B C9B -115(3)
C9B C4B C5B O1B 179(3)
C1B C4B C5B O1B 0(4)
C9B C4B C5B C6B 1(5)
C1B C4B C5B C6B -178(3)
C4B C5B C6B C7B -9(4)
O1B C5B C6B C7B 173(3)
C4B C5B C6B C10B 170(3)
O1B C5B C6B C10B -8(5)
C5B C6B C7B C8B 17(8)
C10B C6B C7B C8B -162(6)
C6B C7B C8B C11B 175(8)
C6B C7B C8B C9B -15(9)
C5B C4B C9B C8B 1(6)
C1B C4B C9B C8B -180(4)
C7B C8B C9B C4B 4(8)
C11B C8B C9B C4B 179(4)
N1B C2B C12B C13B 60(3)
N1B C2B C12B C17B -114(3)
C17B C12B C13B O2B -180(3)
C2B C12B C13B O2B 7(4)
C17B C12B C13B C14B -5(5)
C2B C12B C13B C14B -178(3)
O2B C13B C14B C15B 174(3)
C12B C13B C14B C15B 0(5)
O2B C13B C14B C18B -7(5)
C12B C13B C14B C18B 178(3)
C13B C14B C15B C16B 8(7)
C18B C14B C15B C16B -170(5)
C14B C15B C16B C19B -176(7)
C14B C15B C16B C17B -9(8)
C13B C12B C17B C16B 3(6)
C2B C12B C17B C16B 176(4)
C19B C16B C17B C12B 174(5)
C15B C16B C17B C12B 3(6)
N1B C3B C20B C21B 67(3)
N1B C3B C20B C25B -115(3)
C25B C20B C21B C22B 5(4)
C3B C20B C21B C22B -177(3)
C25B C20B C21B O3B -179(3)
C3B C20B C21B O3B -1(4)
C20B C21B C22B C23B -8(4)
O3B C21B C22B C23B 176(2)
C20B C21B C22B C26B 175(3)
O3B C21B C22B C26B -1(4)
C21B C22B C23B C24B 12(8)
C26B C22B C23B C24B -170(7)
C22B C23B C24B C27B 176(8)
C22B C23B C24B C25B -11(12)
C21B C20B C25B C24B -2(6)
C3B C20B C25B C24B 179(5)
C23B C24B C25B C20B 6(10)
C27B C24B C25B C20B -179(4)
C6X C1X C2X C3X 0.0
C7X C1X C2X C3X 169(3)
C1X C2X C3X C4X 0.0
C2X C3X C4X C5X 0.0
C3X C4X C5X C6X 0.0
C4X C5X C6X C1X 0.0
C2X C1X C6X C5X 0.0
C7X C1X C6X C5X -171(2)
C6X' C1X' C2X' C3X' 0.0
C7X' C1X' C2X' C3X' -179(2)
C1X' C2X' C3X' C4X' 0.0
C2X' C3X' C4X' C5X' 0.0
C3X' C4X' C5X' C6X' 0.0
C4X' C5X' C6X' C1X' 0.0
C2X' C1X' C6X' C5X' 0.0
C7X' C1X' C6X' C5X' 179.2(18)
